data_4074062
loop_
_publ_author_name
'Huynh, Han Vinh'
'Jothibasu, Ramasamy'
'Koh, Lip Lin'

_publ_section_title
;
 Dipalladium Bis(\m-isopropylthiolato) Complexes with a [Pd2S2] Core
 Supported by N-Heterocyclic Carbenes
;
_journal_issue 27
_journal_name_full Organometallics
_journal_page_first 6852
_journal_paper_doi 10.1021/om700867e
_journal_volume 26
_journal_year 2007
_chemical_formula_sum 'C52 H75 B2 F8 N9 O Pd2 S2'
_chemical_formula_weight 1292.75
_chemical_name_systematic
; 
 ? 
;
_space_group_IT_number 9
_symmetry_cell_setting monoclinic
_symmetry_space_group_name_Hall 'C -2yc'
_symmetry_space_group_name_H-M 'C 1 c 1'
_atom_sites_solution_hydrogens geom
_atom_sites_solution_primary direct
_atom_sites_solution_secondary difmap
_audit_creation_method SHELXL-97
_cell_angle_alpha 90.00
_cell_angle_beta 97.0070(10)
_cell_angle_gamma 90.00
_cell_formula_units_Z 4
_cell_length_a 27.3460(11)
_cell_length_b 12.2423(5)
_cell_length_c 18.1510(7)
_cell_measurement_reflns_used 5483
_cell_measurement_temperature 223(2)
_cell_measurement_theta_max 22.71
_cell_measurement_theta_min 2.19
_cell_volume 6031.2(4)
_computing_cell_refinement 'Bruker SMART'
_computing_data_collection 'Bruker SMART'
_computing_data_reduction 'Bruker SAINT'
_computing_molecular_graphics 'Bruker SHELXTL'
_computing_publication_material 'Bruker SHELXTL'
_computing_structure_refinement 'SHELXL-97 (Sheldrick, 1997)'
_computing_structure_solution 'SHELXS-97 (Sheldrick, 1990)'
_diffrn_ambient_temperature 223(2)
_diffrn_measured_fraction_theta_full 1.000
_diffrn_measured_fraction_theta_max 1.000
_diffrn_measurement_device_type 'CCD area detector'
_diffrn_measurement_method 'phi and omega scans'
_diffrn_radiation_monochromator graphite
_diffrn_radiation_source 'fine-focus sealed tube'
_diffrn_radiation_type MoK\a
_diffrn_radiation_wavelength 0.71073
_diffrn_reflns_av_R_equivalents 0.0302
_diffrn_reflns_av_sigmaI/netI 0.0402
_diffrn_reflns_limit_h_max 29
_diffrn_reflns_limit_h_min -32
_diffrn_reflns_limit_k_max 14
_diffrn_reflns_limit_k_min -14
_diffrn_reflns_limit_l_max 19
_diffrn_reflns_limit_l_min -21
_diffrn_reflns_number 17386
_diffrn_reflns_theta_full 25.00
_diffrn_reflns_theta_max 25.00
_diffrn_reflns_theta_min 1.50
_exptl_absorpt_coefficient_mu 0.734
_exptl_absorpt_correction_T_max 0.9302
_exptl_absorpt_correction_T_min 0.7384
_exptl_absorpt_correction_type 'Sadabs, (Sheldrick 2001)'
_exptl_crystal_colour COLOULRESS
_exptl_crystal_density_diffrn 1.424
_exptl_crystal_density_meas 0
_exptl_crystal_density_method 'not measured'
_exptl_crystal_description BLOCK
_exptl_crystal_F_000 2656
_exptl_crystal_size_max 0.44
_exptl_crystal_size_mid 0.26
_exptl_crystal_size_min 0.10
_refine_diff_density_max 0.784
_refine_diff_density_min -0.282
_refine_diff_density_rms 0.081
_refine_ls_abs_structure_details 'Flack H D (1983), Acta Cryst. A39, 876-881'
_refine_ls_abs_structure_Flack 0.43(4)
_refine_ls_extinction_method none
_refine_ls_goodness_of_fit_ref 1.043
_refine_ls_hydrogen_treatment mixed
_refine_ls_matrix_type full
_refine_ls_number_parameters 707
_refine_ls_number_reflns 7655
_refine_ls_number_restraints 5
_refine_ls_restrained_S_all 1.043
_refine_ls_R_factor_all 0.0452
_refine_ls_R_factor_gt 0.0421
_refine_ls_shift/su_max 0.000
_refine_ls_shift/su_mean 0.000
_refine_ls_structure_factor_coef Fsqd
_refine_ls_weighting_details 'calc w=1/[\s^2^(Fo^2^)+(0.0665P)^2^+0.8422P] where P=(Fo^2^+2Fc^2^)/3'
_refine_ls_weighting_scheme calc
_refine_ls_wR_factor_gt 0.1022
_refine_ls_wR_factor_ref 0.1046
_reflns_number_gt 7216
_reflns_number_total 7655
_reflns_threshold_expression >2sigma(I)
_cod_data_source_file om700867e-file004.cif
_cod_data_source_block 7069
_cod_depositor_comments
;
The following automatic conversions were performed:

'_symmetry_cell_setting' value 'Monoclinic' changed to 'monoclinic'
according to /home/saulius/struct/CIF-dictionaries/cif_core.dic
dictionary named 'cif_core.dic' version 2.4.1 from 2010-06-29.

Automatic conversion script
Id: cif_fix_values 1715 2011-07-08 13:25:40Z adriana 
;
_cod_original_sg_symbol_H-M Cc
_cod_database_code 4074062

loop_
_symmetry_equiv_pos_as_xyz
'x, y, z'
'x, -y, z+1/2'
'x+1/2, y+1/2, z'
'x+1/2, -y+1/2, z+1/2'

loop_
_atom_site_label
_atom_site_type_symbol
_atom_site_fract_x
_atom_site_fract_y
_atom_site_fract_z
_atom_site_U_iso_or_equiv
_atom_site_adp_type
_atom_site_occupancy
_atom_site_symmetry_multiplicity
_atom_site_calc_flag
_atom_site_refinement_flags
Pd1 Pd 0.402155(16) 0.58884(3) 0.31805(2) 0.03934(12) Uani 1 1 d .
Pd2 Pd 0.507490(15) 0.43224(3) 0.33789(2) 0.04237(13) Uani 1 1 d .
N1 N 0.3483(2) 0.6123(5) 0.1647(3) 0.0460(13) Uani 1 1 d .
N2 N 0.35257(18) 0.7683(4) 0.2202(3) 0.0401(11) Uani 1 1 d .
N3 N 0.34675(18) 0.6666(4) 0.4421(3) 0.0459(12) Uani 1 1 d .
N4 N 0.2992(2) 0.5657(5) 0.3659(3) 0.0514(14) Uani 1 1 d .
N5 N 0.53427(19) 0.3334(4) 0.1977(3) 0.0479(13) Uani 1 1 d .
N6 N 0.5987(2) 0.4053(4) 0.2588(4) 0.0524(15) Uani 1 1 d .
N7 N 0.5643(2) 0.3603(5) 0.4813(4) 0.0593(15) Uani 1 1 d .
N8 N 0.53975(18) 0.2192(4) 0.4176(3) 0.0446(12) Uani 1 1 d .
S1 S 0.47049(6) 0.56117(13) 0.25272(9) 0.0467(4) Uani 1 1 d .
S2 S 0.45221(6) 0.50406(14) 0.41623(9) 0.0506(4) Uani 1 1 d .
C1 C 0.3654(2) 0.6613(4) 0.2289(3) 0.0371(13) Uani 1 1 d .
C2 C 0.3255(2) 0.6857(6) 0.1146(4) 0.0522(16) Uani 1 1 d .
C3 C 0.3010(3) 0.6752(8) 0.0424(4) 0.067(2) Uani 1 1 d .
H3 H 0.2975 0.6071 0.0184 0.081 Uiso 1 1 calc R
C4 C 0.2827(3) 0.7676(11) 0.0089(5) 0.090(3) Uani 1 1 d .
H4 H 0.2668 0.7632 -0.0399 0.108 Uiso 1 1 calc R
C5 C 0.2863(3) 0.8679(10) 0.0433(6) 0.087(3) Uani 1 1 d .
H5 H 0.2725 0.9294 0.0175 0.104 Uiso 1 1 calc R
C6 C 0.3093(3) 0.8804(7) 0.1139(5) 0.065(2) Uani 1 1 d .
H6 H 0.3123 0.9489 0.1374 0.078 Uiso 1 1 calc R
C7 C 0.3280(2) 0.7853(5) 0.1488(4) 0.0509(16) Uani 1 1 d .
C8 C 0.3562(3) 0.4960(6) 0.1484(5) 0.067(2) Uani 1 1 d .
H8A H 0.3759 0.4623 0.1903 0.101 Uiso 1 1 calc R
H8B H 0.3732 0.4900 0.1047 0.101 Uiso 1 1 calc R
H8C H 0.3246 0.4592 0.1394 0.101 Uiso 1 1 calc R
C9 C 0.3637(2) 0.8536(5) 0.2750(4) 0.0495(15) Uani 1 1 d .
H9A H 0.3776 0.9163 0.2512 0.059 Uiso 1 1 calc R
H9B H 0.3891 0.8266 0.3136 0.059 Uiso 1 1 calc R
C10 C 0.3194(3) 0.8924(6) 0.3119(4) 0.0601(18) Uani 1 1 d .
H10A H 0.2941 0.9208 0.2738 0.072 Uiso 1 1 calc R
H10B H 0.3052 0.8300 0.3358 0.072 Uiso 1 1 calc R
C11 C 0.3328(4) 0.9793(7) 0.3687(6) 0.095(3) Uani 1 1 d .
H11A H 0.3365 1.0485 0.3440 0.142 Uiso 1 1 calc R
H11B H 0.3636 0.9602 0.3982 0.142 Uiso 1 1 calc R
H11C H 0.3070 0.9854 0.4008 0.142 Uiso 1 1 calc R
C12 C 0.3449(2) 0.6081(5) 0.3787(4) 0.0412(14) Uani 1 1 d .
C13 C 0.3017(3) 0.6641(6) 0.4701(4) 0.0520(17) Uani 1 1 d .
C14 C 0.2855(3) 0.7118(7) 0.5318(5) 0.070(2) Uani 1 1 d .
H14 H 0.3058 0.7569 0.5643 0.083 Uiso 1 1 calc R
C15 C 0.2381(3) 0.6891(9) 0.5421(5) 0.080(3) Uani 1 1 d .
H15 H 0.2254 0.7206 0.5830 0.096 Uiso 1 1 calc R
C16 C 0.2083(3) 0.6238(9) 0.4964(5) 0.084(3) Uani 1 1 d .
H16 H 0.1762 0.6109 0.5080 0.101 Uiso 1 1 calc R
C17 C 0.2224(3) 0.5746(7) 0.4334(5) 0.077(2) Uani 1 1 d .
H17 H 0.2011 0.5304 0.4015 0.092 Uiso 1 1 calc R
C18 C 0.2716(3) 0.5968(6) 0.4213(4) 0.0602(19) Uani 1 1 d .
C19 C 0.3887(3) 0.7260(6) 0.4763(4) 0.0603(18) Uani 1 1 d .
H19A H 0.4148 0.7234 0.4447 0.090 Uiso 1 1 calc R
H19B H 0.4002 0.6935 0.5240 0.090 Uiso 1 1 calc R
H19C H 0.3794 0.8014 0.4835 0.090 Uiso 1 1 calc R
C20 C 0.2771(3) 0.5081(7) 0.2988(5) 0.072(2) Uani 1 1 d .
H20A H 0.2589 0.4441 0.3132 0.087 Uiso 1 1 calc R
H20B H 0.3032 0.4825 0.2706 0.087 Uiso 1 1 calc R
C21 C 0.2416(3) 0.5842(9) 0.2492(6) 0.090(3) Uani 1 1 d .
H21A H 0.2163 0.6114 0.2784 0.108 Uiso 1 1 calc R
H21B H 0.2602 0.6473 0.2345 0.108 Uiso 1 1 calc R
C22 C 0.2175(5) 0.5306(14) 0.1824(7) 0.137(5) Uani 1 1 d .
H22A H 0.2022 0.4634 0.1962 0.205 Uiso 1 1 calc R
H22B H 0.2418 0.5141 0.1493 0.205 Uiso 1 1 calc R
H22C H 0.1926 0.5787 0.1575 0.205 Uiso 1 1 calc R
C23 C 0.5502(2) 0.3867(5) 0.2605(4) 0.0447(14) Uani 1 1 d .
C24 C 0.5723(3) 0.3175(5) 0.1541(4) 0.0556(17) Uani 1 1 d .
C25 C 0.5732(4) 0.2657(6) 0.0865(5) 0.075(2) Uani 1 1 d .
H25 H 0.5449 0.2334 0.0611 0.089 Uiso 1 1 calc R
C26 C 0.6175(5) 0.2638(8) 0.0585(6) 0.101(4) Uani 1 1 d .
H26 H 0.6197 0.2295 0.0126 0.121 Uiso 1 1 calc R
C27 C 0.6595(5) 0.3120(10) 0.0967(7) 0.102(4) Uani 1 1 d .
H27 H 0.6893 0.3092 0.0759 0.123 Uiso 1 1 calc R
C28 C 0.6585(3) 0.3638(8) 0.1644(6) 0.086(3) Uani 1 1 d .
H28 H 0.6865 0.3980 0.1893 0.103 Uiso 1 1 calc R
C29 C 0.6134(3) 0.3626(5) 0.1937(5) 0.0571(18) Uani 1 1 d .
C30 C 0.4835(3) 0.3017(6) 0.1741(4) 0.0595(17) Uani 1 1 d .
H30A H 0.4721 0.3364 0.1271 0.089 Uiso 1 1 calc R
H30B H 0.4629 0.3246 0.2112 0.089 Uiso 1 1 calc R
H30C H 0.4816 0.2230 0.1684 0.089 Uiso 1 1 calc R
C31 C 0.6316(3) 0.4588(7) 0.3156(5) 0.064(2) Uani 1 1 d .
H31A H 0.6120 0.5008 0.3474 0.077 Uiso 1 1 calc R
H31B H 0.6521 0.5106 0.2919 0.077 Uiso 1 1 calc R
C32 C 0.6652(3) 0.3807(7) 0.3642(6) 0.079(2) Uani 1 1 d .
H32A H 0.6449 0.3318 0.3904 0.095 Uiso 1 1 calc R
H32B H 0.6835 0.3357 0.3322 0.095 Uiso 1 1 calc R
C33 C 0.7010(4) 0.4379(9) 0.4197(7) 0.115(4) Uani 1 1 d .
H33A H 0.6833 0.4831 0.4514 0.172 Uiso 1 1 calc R
H33B H 0.7226 0.4836 0.3941 0.172 Uiso 1 1 calc R
H33C H 0.7206 0.3844 0.4497 0.172 Uiso 1 1 calc R
C34 C 0.5400(2) 0.3292(6) 0.4158(4) 0.0486(16) Uani 1 1 d .
C35 C 0.5788(3) 0.2699(6) 0.5258(4) 0.0570(18) Uani 1 1 d .
C36 C 0.6032(3) 0.2592(8) 0.5965(5) 0.078(2) Uani 1 1 d .
H36 H 0.6147 0.3208 0.6242 0.094 Uiso 1 1 calc R
C37 C 0.6102(3) 0.1558(8) 0.6252(5) 0.071(2) Uani 1 1 d .
H37 H 0.6261 0.1467 0.6737 0.086 Uiso 1 1 calc R
C38 C 0.5945(3) 0.0662(7) 0.5844(5) 0.072(2) Uani 1 1 d .
H38 H 0.5998 -0.0035 0.6055 0.086 Uiso 1 1 calc R
C39 C 0.5708(3) 0.0756(6) 0.5120(5) 0.063(2) Uani 1 1 d .
H39 H 0.5606 0.0137 0.4837 0.075 Uiso 1 1 calc R
C40 C 0.5633(2) 0.1796(5) 0.4842(4) 0.0500(16) Uani 1 1 d .
C41 C 0.5738(4) 0.4723(7) 0.5080(5) 0.084(3) Uani 1 1 d .
H41A H 0.5516 0.4900 0.5441 0.126 Uiso 1 1 calc R
H41B H 0.5683 0.5226 0.4665 0.126 Uiso 1 1 calc R
H41C H 0.6076 0.4784 0.5309 0.126 Uiso 1 1 calc R
C42 C 0.5181(3) 0.1497(6) 0.3553(4) 0.0634(19) Uani 1 1 d .
H42A H 0.4978 0.1938 0.3183 0.076 Uiso 1 1 calc R
H42B H 0.4974 0.0926 0.3733 0.076 Uiso 1 1 calc R
C43 C 0.5646(8) 0.0948(11) 0.3187(7) 0.199(10) Uani 1 1 d .
H43A H 0.5873 0.1524 0.3068 0.239 Uiso 1 1 calc R
H43B H 0.5827 0.0452 0.3547 0.239 Uiso 1 1 calc R
C44 C 0.5480(10) 0.0388(16) 0.2561(10) 0.226(12) Uani 1 1 d .
H44A H 0.5609 0.0719 0.2139 0.340 Uiso 1 1 calc R
H44B H 0.5123 0.0408 0.2485 0.340 Uiso 1 1 calc R
H44C H 0.5590 -0.0365 0.2611 0.340 Uiso 1 1 calc R
C45 C 0.5110(3) 0.6830(6) 0.2688(5) 0.064(2) Uani 1 1 d .
H45 H 0.5442 0.6589 0.2592 0.077 Uiso 1 1 calc R
C46 C 0.5168(3) 0.7256(7) 0.3458(5) 0.077(2) Uani 1 1 d .
H46A H 0.4863 0.7594 0.3559 0.116 Uiso 1 1 calc R
H46B H 0.5431 0.7793 0.3516 0.116 Uiso 1 1 calc R
H46C H 0.5249 0.6658 0.3803 0.116 Uiso 1 1 calc R
C47 C 0.4953(4) 0.7657(8) 0.2113(6) 0.090(3) Uani 1 1 d .
H47A H 0.5181 0.8266 0.2161 0.135 Uiso 1 1 calc R
H47B H 0.4625 0.7914 0.2175 0.135 Uiso 1 1 calc R
H47C H 0.4949 0.7331 0.1625 0.135 Uiso 1 1 calc R
C48 C 0.4151(3) 0.3987(7) 0.4546(5) 0.071(2) Uani 1 1 d .
H48 H 0.3855 0.4360 0.4686 0.085 Uiso 1 1 calc R
C49 C 0.4420(4) 0.3541(9) 0.5253(6) 0.099(4) Uani 1 1 d .
H49A H 0.4657 0.2997 0.5136 0.149 Uiso 1 1 calc R
H49B H 0.4186 0.3208 0.5545 0.149 Uiso 1 1 calc R
H49C H 0.4591 0.4130 0.5534 0.149 Uiso 1 1 calc R
C50 C 0.3973(4) 0.3147(7) 0.4006(6) 0.087(3) Uani 1 1 d .
H50A H 0.3749 0.2662 0.4222 0.130 Uiso 1 1 calc R
H50B H 0.4251 0.2731 0.3870 0.130 Uiso 1 1 calc R
H50C H 0.3802 0.3491 0.3567 0.130 Uiso 1 1 calc R
B1 B 0.3744(4) 0.1637(8) 0.1999(6) 0.074(3) Uani 1 1 d .
F1 F 0.3805(4) 0.1507(13) 0.1305(5) 0.230(6) Uani 1 1 d .
F2 F 0.3306(2) 0.1161(5) 0.2058(5) 0.139(3) Uani 1 1 d .
F3 F 0.3739(3) 0.2681(5) 0.2044(8) 0.214(6) Uani 1 1 d .
F4 F 0.4101(2) 0.1162(5) 0.2426(5) 0.126(2) Uani 1 1 d .
C1S C 0.4416(9) 0.0451(12) 0.5768(13) 0.191(9) Uani 1 1 d .
H1S1 H 0.4634 0.1079 0.5799 0.286 Uiso 1 1 calc R
H1S2 H 0.4429 0.0112 0.6253 0.286 Uiso 1 1 calc R
H1S3 H 0.4081 0.0686 0.5605 0.286 Uiso 1 1 calc R
C2S C 0.4571(4) -0.0333(9) 0.5239(8) 0.102(3) Uani 1 1 d .
N1S N 0.4728(5) -0.0910(10) 0.4881(10) 0.170(7) Uani 1 1 d .
B2 B 0.6572(6) 0.7928(16) 0.3521(10) 0.138(7) Uani 1 1 d .
F5 F 0.6411(6) 0.8715(7) 0.3580(14) 0.408(17) Uani 1 1 d .
F6 F 0.7082(4) 0.7884(10) 0.3447(8) 0.223(6) Uani 1 1 d .
F7 F 0.6543(4) 0.7099(8) 0.3954(6) 0.187(4) Uani 1 1 d .
F8 F 0.6352(4) 0.7355(9) 0.2869(6) 0.204(5) Uani 1 1 d .
O1S O 0.2253(5) 0.1134(10) 0.2118(9) 0.186(6) Uani 1 1 d D
H2O H 0.2027(18) 0.134(5) 0.237(4) 0.06(2) Uiso 1 1 d D
H1O H 0.250(2) 0.155(8) 0.228(6) 0.11(4) Uiso 1 1 d D

loop_
_atom_site_aniso_label
_atom_site_aniso_U_11
_atom_site_aniso_U_22
_atom_site_aniso_U_33
_atom_site_aniso_U_23
_atom_site_aniso_U_13
_atom_site_aniso_U_12
Pd1 0.0377(2) 0.0406(2) 0.0401(3) 0.0013(2) 0.00643(19) 0.0009(2)
Pd2 0.0371(2) 0.0455(2) 0.0449(3) -0.0018(2) 0.0064(2) 0.0029(2)
N1 0.047(3) 0.055(3) 0.037(3) -0.007(3) 0.006(2) -0.010(2)
N2 0.035(3) 0.045(3) 0.039(3) 0.003(2) 0.004(2) -0.001(2)
N3 0.040(3) 0.053(3) 0.045(3) 0.002(2) 0.008(2) 0.002(2)
N4 0.042(3) 0.071(3) 0.040(3) 0.009(3) 0.003(3) -0.008(3)
N5 0.044(3) 0.049(3) 0.054(3) 0.000(3) 0.017(3) -0.001(2)
N6 0.047(4) 0.050(3) 0.060(4) 0.006(3) 0.007(3) -0.001(2)
N7 0.051(3) 0.059(3) 0.065(4) -0.005(3) -0.006(3) 0.010(3)
N8 0.034(3) 0.050(3) 0.049(3) 0.001(2) 0.003(2) 0.004(2)
S1 0.0448(9) 0.0525(8) 0.0438(9) 0.0043(8) 0.0103(7) 0.0035(7)
S2 0.0500(9) 0.0609(10) 0.0416(9) 0.0026(8) 0.0076(7) 0.0141(7)
C1 0.036(3) 0.037(3) 0.041(3) 0.001(3) 0.012(3) -0.003(2)
C2 0.038(3) 0.074(4) 0.045(4) 0.000(3) 0.006(3) -0.006(3)
C3 0.046(4) 0.117(6) 0.038(4) -0.005(4) 0.004(3) -0.001(4)
C4 0.056(5) 0.174(11) 0.038(4) 0.020(6) 0.001(4) 0.016(6)
C5 0.064(6) 0.118(8) 0.079(7) 0.032(6) 0.008(5) 0.021(5)
C6 0.061(5) 0.076(5) 0.059(5) 0.020(4) 0.009(4) 0.015(4)
C7 0.044(4) 0.063(4) 0.049(4) 0.002(3) 0.013(3) -0.002(3)
C8 0.071(5) 0.058(4) 0.072(5) -0.022(4) 0.002(4) -0.007(4)
C9 0.051(4) 0.038(3) 0.060(4) 0.007(3) 0.009(3) -0.002(3)
C10 0.063(4) 0.058(4) 0.063(5) 0.001(4) 0.021(4) 0.005(3)
C11 0.114(8) 0.079(5) 0.092(7) -0.016(5) 0.018(6) 0.024(6)
C12 0.030(3) 0.056(3) 0.038(3) 0.006(3) 0.005(3) 0.002(3)
C13 0.050(4) 0.065(4) 0.041(4) 0.014(3) 0.006(3) 0.016(3)
C14 0.072(5) 0.083(5) 0.056(5) 0.020(4) 0.018(4) 0.032(4)
C15 0.059(5) 0.129(7) 0.055(5) 0.015(5) 0.018(4) 0.028(5)
C16 0.052(5) 0.135(8) 0.069(6) 0.025(6) 0.026(4) 0.012(5)
C17 0.046(4) 0.119(7) 0.067(5) 0.022(5) 0.013(4) -0.006(4)
C18 0.043(4) 0.081(5) 0.058(4) 0.021(4) 0.013(3) 0.005(3)
C19 0.049(4) 0.072(4) 0.061(4) -0.001(4) 0.009(3) -0.002(3)
C20 0.058(4) 0.092(6) 0.068(5) -0.013(5) 0.013(4) -0.030(4)
C21 0.063(6) 0.137(9) 0.068(6) 0.000(6) -0.001(5) -0.033(5)
C22 0.099(8) 0.205(14) 0.099(9) -0.034(10) -0.017(7) -0.061(9)
C23 0.037(3) 0.045(3) 0.052(4) 0.001(3) 0.005(3) 0.000(3)
C24 0.069(5) 0.041(3) 0.060(4) 0.004(3) 0.023(4) 0.009(3)
C25 0.102(6) 0.060(4) 0.067(5) 0.009(4) 0.030(5) 0.018(4)
C26 0.151(11) 0.080(6) 0.087(7) 0.013(5) 0.075(8) 0.027(7)
C27 0.098(8) 0.113(8) 0.109(9) 0.014(7) 0.066(7) 0.016(7)
C28 0.064(5) 0.102(6) 0.100(7) 0.026(6) 0.037(5) 0.021(5)
C29 0.048(4) 0.056(4) 0.072(5) 0.004(4) 0.025(4) 0.008(3)
C30 0.058(4) 0.066(4) 0.055(4) -0.006(4) 0.007(3) -0.010(3)
C31 0.040(4) 0.072(4) 0.079(6) 0.011(4) 0.004(4) -0.006(3)
C32 0.050(4) 0.078(5) 0.106(7) 0.013(5) -0.008(4) 0.001(4)
C33 0.083(7) 0.115(8) 0.133(10) 0.031(7) -0.046(7) -0.032(6)
C34 0.033(3) 0.063(4) 0.049(4) -0.006(3) 0.003(3) 0.004(3)
C35 0.040(4) 0.079(5) 0.051(4) 0.005(4) 0.003(3) 0.012(3)
C36 0.062(5) 0.110(7) 0.061(5) -0.015(5) 0.000(4) 0.011(5)
C37 0.050(5) 0.104(6) 0.058(5) 0.014(5) -0.004(4) 0.022(4)
C38 0.051(5) 0.096(6) 0.068(6) 0.023(5) 0.006(4) 0.007(4)
C39 0.050(4) 0.075(5) 0.064(5) 0.020(4) 0.012(4) 0.008(3)
C40 0.038(3) 0.064(4) 0.050(4) 0.008(3) 0.014(3) 0.006(3)
C41 0.097(7) 0.070(5) 0.076(6) -0.013(5) -0.028(5) 0.009(5)
C42 0.086(6) 0.062(4) 0.041(4) 0.001(3) 0.002(4) 0.003(4)
C43 0.34(2) 0.142(10) 0.086(9) -0.045(8) -0.086(12) 0.166(14)
C44 0.39(4) 0.168(14) 0.118(14) -0.040(13) 0.000(18) 0.07(2)
C45 0.064(5) 0.061(4) 0.069(5) 0.000(4) 0.016(4) -0.018(4)
C46 0.077(6) 0.067(4) 0.086(6) 0.003(5) 0.006(5) -0.018(4)
C47 0.094(7) 0.087(6) 0.089(7) 0.012(5) 0.015(5) -0.012(5)
C48 0.077(5) 0.075(5) 0.067(5) 0.021(4) 0.035(4) 0.029(4)
C49 0.085(6) 0.127(8) 0.093(7) 0.059(7) 0.037(6) 0.047(6)
C50 0.078(6) 0.076(5) 0.115(8) 0.007(6) 0.043(6) -0.008(4)
B1 0.078(7) 0.064(5) 0.077(7) 0.017(5) -0.003(5) -0.021(5)
F1 0.190(10) 0.398(18) 0.107(7) 0.065(9) 0.043(6) 0.098(11)
F2 0.090(4) 0.107(4) 0.220(9) 0.015(5) 0.021(5) -0.032(4)
F3 0.125(6) 0.059(3) 0.440(19) 0.032(6) -0.039(8) -0.013(4)
F4 0.091(4) 0.113(4) 0.164(7) 0.055(4) -0.027(4) -0.013(3)
C1S 0.26(3) 0.135(11) 0.201(18) -0.022(14) 0.106(19) 0.010(14)
C2S 0.079(7) 0.091(7) 0.137(10) -0.011(7) 0.025(7) -0.022(6)
N1S 0.123(10) 0.167(11) 0.233(16) -0.107(11) 0.082(10) -0.065(8)
B2 0.092(9) 0.156(14) 0.148(14) 0.095(13) -0.061(9) -0.055(10)
F5 0.307(18) 0.070(5) 0.77(4) -0.033(12) -0.27(2) 0.032(8)
F6 0.109(6) 0.275(13) 0.274(14) 0.066(11) -0.016(7) -0.054(7)
F7 0.263(12) 0.158(7) 0.150(8) -0.003(6) 0.068(8) 0.013(7)
F8 0.195(9) 0.229(10) 0.164(8) 0.072(8) -0.080(7) -0.065(8)
O1S 0.109(8) 0.188(11) 0.277(17) 0.032(11) 0.084(11) 0.011(8)

loop_
_atom_type_symbol
_atom_type_description
_atom_type_scat_dispersion_real
_atom_type_scat_dispersion_imag
_atom_type_scat_source
C C 0.0033 0.0016 'International Tables Vol C Tables 4.2.6.8 and 6.1.1.4'
H H 0.0000 0.0000 'International Tables Vol C Tables 4.2.6.8 and 6.1.1.4'
B B 0.0013 0.0007 'International Tables Vol C Tables 4.2.6.8 and 6.1.1.4'
N N 0.0061 0.0033 'International Tables Vol C Tables 4.2.6.8 and 6.1.1.4'
F F 0.0171 0.0103 'International Tables Vol C Tables 4.2.6.8 and 6.1.1.4'
S S 0.1246 0.1234 'International Tables Vol C Tables 4.2.6.8 and 6.1.1.4'
Pd Pd -0.9988 1.0072 'International Tables Vol C Tables 4.2.6.8 and 6.1.1.4'
O O 0.0106 0.0060 'International Tables Vol C Tables 4.2.6.8 and 6.1.1.4'

loop_
_geom_angle_atom_site_label_1
_geom_angle_atom_site_label_2
_geom_angle_atom_site_label_3
_geom_angle
C1 Pd1 C12 92.4(2)
C1 Pd1 S2 174.27(17)
C12 Pd1 S2 93.24(18)
C1 Pd1 S1 90.42(16)
C12 Pd1 S1 177.12(19)
S2 Pd1 S1 83.91(6)
C23 Pd2 C34 94.1(3)
C23 Pd2 S1 88.10(19)
C34 Pd2 S1 176.4(2)
C23 Pd2 S2 171.81(19)
C34 Pd2 S2 94.03(19)
S1 Pd2 S2 83.71(6)
C1 N1 C2 111.3(5)
C1 N1 C8 124.2(6)
C2 N1 C8 124.4(6)
C1 N2 C7 109.7(5)
C1 N2 C9 125.7(5)
C7 N2 C9 124.5(5)
C12 N3 C13 110.9(5)
C12 N3 C19 125.7(5)
C13 N3 C19 123.4(6)
C12 N4 C18 110.2(6)
C12 N4 C20 127.3(6)
C18 N4 C20 122.0(6)
C23 N5 C24 111.4(6)
C23 N5 C30 125.4(5)
C24 N5 C30 123.1(6)
C23 N6 C29 110.0(6)
C23 N6 C31 126.2(6)
C29 N6 C31 123.8(6)
C34 N7 C35 111.3(6)
C34 N7 C41 127.1(7)
C35 N7 C41 121.5(7)
C34 N8 C40 111.5(6)
C34 N8 C42 124.0(6)
C40 N8 C42 124.4(5)
C45 S1 Pd2 103.6(3)
C45 S1 Pd1 107.4(3)
Pd2 S1 Pd1 94.00(6)
C48 S2 Pd1 107.5(3)
C48 S2 Pd2 113.0(2)
Pd1 S2 Pd2 93.67(6)
N1 C1 N2 105.8(5)
N1 C1 Pd1 126.1(4)
N2 C1 Pd1 128.1(4)
C7 C2 N1 106.9(6)
C7 C2 C3 119.9(8)
N1 C2 C3 133.2(7)
C4 C3 C2 116.8(8)
C3 C4 C5 122.8(8)
C6 C5 C4 121.7(9)
C5 C6 C7 115.8(9)
C2 C7 C6 122.9(7)
C2 C7 N2 106.3(6)
C6 C7 N2 130.8(7)
N2 C9 C10 114.3(5)
C11 C10 C9 112.4(7)
N4 C12 N3 106.8(5)
N4 C12 Pd1 128.4(5)
N3 C12 Pd1 124.7(4)
C14 C13 N3 132.3(7)
C14 C13 C18 122.6(7)
N3 C13 C18 105.1(6)
C15 C14 C13 115.5(9)
C16 C15 C14 123.3(8)
C15 C16 C17 123.7(8)
C16 C17 C18 114.1(9)
N4 C18 C13 107.0(6)
N4 C18 C17 132.3(8)
C13 C18 C17 120.7(8)
N4 C20 C21 110.9(7)
C22 C21 C20 113.4(10)
N5 C23 N6 106.3(6)
N5 C23 Pd2 125.0(4)
N6 C23 Pd2 128.7(5)
C29 C24 C25 123.1(7)
C29 C24 N5 105.4(6)
C25 C24 N5 131.5(8)
C26 C25 C24 116.7(10)
C25 C26 C27 121.2(10)
C28 C27 C26 121.9(9)
C27 C28 C29 116.5(10)
C24 C29 N6 107.0(6)
C24 C29 C28 120.4(8)
N6 C29 C28 132.5(8)
N6 C31 C32 114.1(7)
C33 C32 C31 113.3(8)
N7 C34 N8 105.4(6)
N7 C34 Pd2 124.9(5)
N8 C34 Pd2 129.6(5)
C36 C35 C40 121.1(8)
C36 C35 N7 133.2(8)
C40 C35 N7 105.7(6)
C37 C36 C35 118.1(9)
C38 C37 C36 121.0(8)
C37 C38 C39 121.6(8)
C40 C39 C38 116.9(8)
C39 C40 C35 121.2(7)
C39 C40 N8 132.6(7)
C35 C40 N8 106.1(6)
N8 C42 C43 106.6(8)
C44 C43 C42 110.4(17)
C47 C45 C46 114.4(7)
C47 C45 S1 108.7(6)
C46 C45 S1 115.0(5)
C50 C48 C49 113.9(8)
C50 C48 S2 113.2(6)
C49 C48 S2 110.2(7)
F3 B1 F1 100.9(11)
F3 B1 F4 114.8(10)
F1 B1 F4 110.3(10)
F3 B1 F2 114.1(10)
F1 B1 F2 104.1(11)
F4 B1 F2 111.5(8)
N1S C2S C1S 173.5(18)
F5 B2 F7 126(3)
F5 B2 F6 117.6(16)
F7 B2 F6 99.3(14)
F5 B2 F8 112.6(15)
F7 B2 F8 93.8(13)
F6 B2 F8 102.7(18)

loop_
_geom_bond_atom_site_label_1
_geom_bond_atom_site_label_2
_geom_bond_distance
Pd1 C1 2.005(6)
Pd1 C12 2.035(6)
Pd1 S2 2.3519(18)
Pd1 S1 2.3565(16)
Pd2 C23 2.011(6)
Pd2 C34 2.018(7)
Pd2 S1 2.3502(17)
Pd2 S2 2.3673(16)
N1 C1 1.343(8)
N1 C2 1.373(9)
N1 C8 1.475(9)
N2 C1 1.361(7)
N2 C7 1.400(9)
N2 C9 1.449(8)
N3 C12 1.351(8)
N3 C13 1.389(8)
N3 C19 1.434(9)
N4 C12 1.347(9)
N4 C18 1.382(9)
N4 C20 1.471(10)
N5 C23 1.340(9)
N5 C24 1.395(8)
N5 C30 1.455(9)
N6 C23 1.350(8)
N6 C29 1.395(10)
N6 C31 1.440(10)
N7 C34 1.344(9)
N7 C35 1.399(9)
N7 C41 1.467(10)
N8 C34 1.348(8)
N8 C40 1.386(9)
N8 C42 1.479(9)
S1 C45 1.860(7)
S2 C48 1.831(8)
C2 C7 1.366(10)
C2 C3 1.404(10)
C3 C4 1.351(13)
C4 C5 1.375(15)
C5 C6 1.365(14)
C6 C7 1.394(10)
C9 C10 1.531(9)
C10 C11 1.495(12)
C13 C14 1.383(10)
C13 C18 1.400(11)
C14 C15 1.361(12)
C15 C16 1.351(14)
C16 C17 1.389(13)
C17 C18 1.416(10)
C20 C21 1.551(14)
C21 C22 1.463(14)
C24 C29 1.375(11)
C24 C25 1.383(11)
C25 C26 1.370(13)
C26 C27 1.398(16)
C27 C28 1.386(16)
C28 C29 1.400(10)
C31 C32 1.530(12)
C32 C33 1.491(14)
C35 C36 1.377(11)
C35 C40 1.377(10)
C36 C37 1.373(13)
C37 C38 1.362(13)
C38 C39 1.397(13)
C39 C40 1.377(9)
C42 C43 1.648(19)
C43 C44 1.36(2)
C45 C47 1.480(12)
C45 C46 1.482(12)
C48 C50 1.463(14)
C48 C49 1.501(12)
B1 F3 1.281(11)
B1 F1 1.301(14)
B1 F4 1.306(12)
B1 F2 1.349(11)
C1S C2S 1.458(19)
C2S N1S 1.083(14)
B2 F5 1.07(2)
B2 F7 1.292(14)
B2 F6 1.42(2)
B2 F8 1.44(2)
